data_7227051
loop_
_publ_author_name
'Sutton, Ashley L.'
'Abrahams, Brendan F.'
'D'Alessandro, Deanna M.'
'Hudson, Timothy A.'
'Robson, Richard'
'Usov, Pavel M.'

_publ_section_title
;
 Structural and optical investigations of charge transfer complexes
 involving the radical anions of TCNQ and F4TCNQ
;
_journal_issue 46
_journal_name_full CrystEngComm
_journal_page_first 8906
_journal_paper_doi 10.1039/C6CE02015A
_journal_volume 18
_journal_year 2016
_chemical_formula_sum 'C26 H23 N6'
_chemical_formula_weight 419.50
_space_group_crystal_system monoclinic
_space_group_IT_number 11
_space_group_name_Hall '-P 2yb'
_space_group_name_H-M_alt 'P 1 21/m 1'
_symmetry_space_group_name_Hall '-P 2yb'
_symmetry_space_group_name_H-M 'P 1 21/m 1'
_atom_sites_solution_hydrogens mixed
_audit_creation_method SHELXL-2014/7
_audit_update_record
;
2016-10-24 deposited with the CCDC.
2016-10-31 downloaded from the CCDC.
;
_cell_angle_alpha 90
_cell_angle_beta 96.103(3)
_cell_angle_gamma 90
_cell_formula_units_Z 2
_cell_length_a 9.6649(3)
_cell_length_b 7.0560(2)
_cell_length_c 16.1763(6)
_cell_measurement_reflns_used 2965
_cell_measurement_temperature 130(2)
_cell_measurement_theta_max 73.8172
_cell_measurement_theta_min 4.5974
_cell_volume 1096.90(6)
_computing_cell_refinement
;
CrysAlisPro, Agilent Technologies,
Version 1.171.36.20 (release 27-06-2012 CrysAlis171 .NET)
(compiled Jul 11 2012,15:38:31)
;
_computing_data_collection
;
CrysAlisPro, Agilent Technologies,
Version 1.171.36.20 (release 27-06-2012 CrysAlis171 .NET)
(compiled Jul 11 2012,15:38:31)
;
_computing_data_reduction
;
CrysAlisPro, Agilent Technologies,
Version 1.171.36.20 (release 27-06-2012 CrysAlis171 .NET)
(compiled Jul 11 2012,15:38:31)
;
_computing_structure_refinement 'SHELXL-2014/7 (Sheldrick, 2014)'
_computing_structure_solution 'SHELXS-97 (Sheldrick, 1997)'
_diffrn_ambient_temperature 130(2)
_diffrn_detector_area_resol_mean 10.2273
_diffrn_measured_fraction_theta_full 1.000
_diffrn_measured_fraction_theta_max 0.983
_diffrn_measurement_device_type 'SuperNova, Dual, Cu at zero, Atlas'
_diffrn_measurement_method '\w scans'
_diffrn_radiation_monochromator mirror
_diffrn_radiation_source 'SuperNova (Cu) X-ray Source'
_diffrn_radiation_type 'Cu K\a'
_diffrn_radiation_wavelength 1.5418
_diffrn_reflns_av_R_equivalents 0.0935
_diffrn_reflns_av_unetI/netI 0.0566
_diffrn_reflns_Laue_measured_fraction_full 1.000
_diffrn_reflns_Laue_measured_fraction_max 0.983
_diffrn_reflns_limit_h_max 12
_diffrn_reflns_limit_h_min -5
_diffrn_reflns_limit_k_max 8
_diffrn_reflns_limit_k_min -8
_diffrn_reflns_limit_l_max 18
_diffrn_reflns_limit_l_min -20
_diffrn_reflns_number 7220
_diffrn_reflns_point_group_measured_fraction_full 1.000
_diffrn_reflns_point_group_measured_fraction_max 0.983
_diffrn_reflns_theta_full 67.684
_diffrn_reflns_theta_max 73.981
_diffrn_reflns_theta_min 4.601
_exptl_absorpt_coefficient_mu 0.619
_exptl_absorpt_correction_T_max 0.989
_exptl_absorpt_correction_T_min 0.910
_exptl_absorpt_correction_type gaussian
_exptl_absorpt_process_details
;
CrysAlisPro, Agilent Technologies,
Version 1.171.36.20 (release 27-06-2012 CrysAlis171 .NET)
(compiled Jul 11 2012,15:38:31)
Numerical absorption correction based on gaussian integration over
            a multifaceted crystal model
;
_exptl_crystal_colour 'Dark Purple'
_exptl_crystal_density_diffrn 1.270
_exptl_crystal_description 'Thin Plate'
_exptl_crystal_F_000 442
_exptl_crystal_size_max 0.2176
_exptl_crystal_size_mid 0.1666
_exptl_crystal_size_min 0.0192
_refine_diff_density_max 0.270
_refine_diff_density_min -0.405
_refine_diff_density_rms 0.070
_refine_ls_extinction_method none
_refine_ls_goodness_of_fit_ref 1.062
_refine_ls_hydrogen_treatment mixed
_refine_ls_matrix_type full
_refine_ls_number_parameters 192
_refine_ls_number_reflns 2362
_refine_ls_number_restraints 0
_refine_ls_restrained_S_all 1.062
_refine_ls_R_factor_all 0.0630
_refine_ls_R_factor_gt 0.0563
_refine_ls_shift/su_max 0.000
_refine_ls_shift/su_mean 0.000
_refine_ls_structure_factor_coef Fsqd
_refine_ls_weighting_details 'w=1/[\s^2^(Fo^2^)+(0.0986P)^2^+0.0320P] where P=(Fo^2^+2Fc^2^)/3'
_refine_ls_weighting_scheme calc
_refine_ls_wR_factor_gt 0.1452
_refine_ls_wR_factor_ref 0.1568
_reflns_Friedel_coverage 0.000
_reflns_number_gt 2000
_reflns_number_total 2362
_reflns_threshold_expression 'I > 2\s(I)'
_cod_data_source_file c6ce02015a2.cif
_cod_data_source_block 10TCNQ
_cod_depositor_comments 'Adding full bibliography for 7227043--7227054.cif.'
_cod_database_code 7227051
_shelx_shelxl_version_number 2014/7
_shelx_space_group_comment
;
The symmetry employed for this shelxl refinement is uniquely defined
by the following loop, which should always be used as a source of
symmetry information in preference to the above space-group names.
They are only intended as comments.
;

loop_
_space_group_symop_operation_xyz
'x, y, z'
'-x, y+1/2, -z'
'-x, -y, -z'
'x, -y-1/2, z'

loop_
_atom_site_label
_atom_site_type_symbol
_atom_site_fract_x
_atom_site_fract_y
_atom_site_fract_z
_atom_site_U_iso_or_equiv
_atom_site_adp_type
_atom_site_occupancy
_atom_site_site_symmetry_order
_atom_site_calc_flag
_atom_site_refinement_flags_posn
_atom_site_refinement_flags_adp
_atom_site_refinement_flags_occupancy
C10 C 0.95749(17) 0.2500 0.86827(11) 0.0276(4) Uani 1 2 d S T P
N3 N 0.60905(19) 0.2500 0.62727(11) 0.0430(4) Uani 1 2 d S T P
N1 N 0.82430(15) 0.2500 0.81580(9) 0.0289(3) Uani 1 2 d S T P
C24 C 0.6507(2) 0.2500 0.10662(13) 0.0373(4) Uani 1 2 d S T P
C23 C 0.7246(2) 0.2500 0.18733(11) 0.0321(4) Uani 1 2 d S T P
C25 C 0.8708(2) 0.2500 0.19134(11) 0.0321(4) Uani 1 2 d S T P
C19 C 0.6729(2) 0.2500 0.41208(12) 0.0335(4) Uani 1 2 d S T P
H19 H 0.7286 0.2500 0.4641 0.040 Uiso 1 2 calc R U P
N6 N 0.99165(18) 0.2500 0.19804(11) 0.0400(4) Uani 1 2 d S T P
N5 N 0.5926(2) 0.2500 0.04053(12) 0.0543(5) Uani 1 2 d S T P
C12 C 0.74055(13) 0.07792(19) 0.82679(8) 0.0353(3) Uani 1 1 d . . .
H12A H 0.7969 -0.0350 0.8192 0.053 Uiso 1 1 calc R U .
H12B H 0.6585 0.0776 0.7856 0.053 Uiso 1 1 calc R U .
H12C H 0.7108 0.0772 0.8829 0.053 Uiso 1 1 calc R U .
C13 C 0.93991(14) 0.07678(19) 0.63379(8) 0.0364(3) Uani 1 1 d . . .
H13C H 0.8460 0.0751 0.6042 0.055 Uiso 1 1 calc R U .
H13A H 0.9533 -0.0357 0.6693 0.055 Uiso 1 1 calc R U .
H13B H 1.0086 0.0766 0.5934 0.055 Uiso 1 1 calc R U .
H1 H 0.877(3) 0.2500 0.7401(19) 0.064(8) Uiso 1 2 d S . P
N2 N 0.95784(15) 0.2500 0.68597(9) 0.0288(3) Uani 1 2 d S T P
C4 C 1.33881(18) 0.2500 0.84428(11) 0.0310(4) Uani 1 2 d S T P
H4 H 1.4244 0.2500 0.8791 0.037 Uiso 1 2 calc R U P
C2 C 1.21337(19) 0.2500 0.70778(12) 0.0321(4) Uani 1 2 d S T P
H2 H 1.2145 0.2500 0.6491 0.039 Uiso 1 2 calc R U P
C6 C 1.08235(16) 0.2500 0.82830(10) 0.0258(4) Uani 1 2 d S T P
C7 C 1.21192(19) 0.2500 0.96785(12) 0.0330(4) Uani 1 2 d S T P
H7 H 1.2979 0.2500 1.0023 0.040 Uiso 1 2 calc R U P
C5 C 1.21182(18) 0.2500 0.88061(11) 0.0281(4) Uani 1 2 d S T P
C9 C 0.96124(19) 0.2500 0.95276(11) 0.0332(4) Uani 1 2 d S T P
H9 H 0.8767 0.2500 0.9779 0.040 Uiso 1 2 calc R U P
C8 C 1.0897(2) 0.2500 1.00326(12) 0.0362(4) Uani 1 2 d S T P
H8 H 1.0912 0.2500 1.0621 0.043 Uiso 1 2 calc R U P
C1 C 1.08950(18) 0.2500 0.74107(11) 0.0279(4) Uani 1 2 d S T P
C3 C 1.34010(18) 0.2500 0.76017(12) 0.0331(4) Uani 1 2 d S T P
H3 H 1.4261 0.2500 0.7367 0.040 Uiso 1 2 calc R U P
C21 C 0.73590(19) 0.2500 0.34053(12) 0.0326(4) Uani 1 2 d S T P
H21 H 0.8346 0.2500 0.3440 0.039 Uiso 1 2 calc R U P
N4 N 0.19530(18) 0.2500 0.48611(10) 0.0414(4) Uani 1 2 d S T P
C15 C 0.3154(2) 0.2500 0.48580(11) 0.0336(4) Uani 1 2 d S T P
C20 C 0.51140(19) 0.2500 0.25926(11) 0.0315(4) Uani 1 2 d S T P
H20 H 0.4558 0.2500 0.2072 0.038 Uiso 1 2 calc R U P
C22 C 0.65798(18) 0.2500 0.26100(11) 0.0294(4) Uani 1 2 d S T P
C18 C 0.44773(19) 0.2500 0.33093(11) 0.0317(4) Uani 1 2 d S T P
H18 H 0.3490 0.2500 0.3274 0.038 Uiso 1 2 calc R U P
C16 C 0.4613(2) 0.2500 0.48501(11) 0.0328(4) Uani 1 2 d S T P
C14 C 0.5414(2) 0.2500 0.56388(12) 0.0342(4) Uani 1 2 d S T P
C17 C 0.52595(19) 0.2500 0.41037(11) 0.0307(4) Uani 1 2 d S T P

loop_
_atom_site_aniso_label
_atom_site_aniso_U_11
_atom_site_aniso_U_22
_atom_site_aniso_U_33
_atom_site_aniso_U_23
_atom_site_aniso_U_13
_atom_site_aniso_U_12
C10 0.0247(8) 0.0289(8) 0.0287(8) 0.000 0.0001(6) 0.000
N3 0.0399(9) 0.0541(11) 0.0348(9) 0.000 0.0025(7) 0.000
N1 0.0230(7) 0.0320(8) 0.0313(8) 0.000 0.0007(5) 0.000
C24 0.0354(10) 0.0388(10) 0.0379(10) 0.000 0.0048(8) 0.000
C23 0.0357(9) 0.0281(8) 0.0324(9) 0.000 0.0034(7) 0.000
C25 0.0395(10) 0.0290(9) 0.0286(9) 0.000 0.0068(7) 0.000
C19 0.0346(10) 0.0326(9) 0.0322(9) 0.000 -0.0013(7) 0.000
N6 0.0384(9) 0.0455(10) 0.0370(9) 0.000 0.0081(7) 0.000
N5 0.0521(11) 0.0728(14) 0.0371(10) 0.000 0.0008(8) 0.000
C12 0.0294(6) 0.0345(7) 0.0412(7) 0.0016(5) 0.0000(5) -0.0038(5)
C13 0.0392(7) 0.0350(7) 0.0341(7) -0.0056(5) -0.0011(5) -0.0010(5)
N2 0.0299(8) 0.0300(7) 0.0258(7) 0.000 -0.0003(6) 0.000
C4 0.0252(8) 0.0296(9) 0.0374(10) 0.000 0.0004(7) 0.000
C2 0.0319(9) 0.0337(9) 0.0310(9) 0.000 0.0048(7) 0.000
C6 0.0257(9) 0.0237(8) 0.0278(9) 0.000 0.0016(7) 0.000
C7 0.0306(9) 0.0367(9) 0.0302(9) 0.000 -0.0031(7) 0.000
C5 0.0272(9) 0.0264(8) 0.0301(9) 0.000 0.0003(7) 0.000
C9 0.0287(9) 0.0406(10) 0.0307(9) 0.000 0.0049(7) 0.000
C8 0.0353(10) 0.0463(11) 0.0262(8) 0.000 -0.0001(7) 0.000
C1 0.0276(8) 0.0263(8) 0.0293(9) 0.000 0.0007(6) 0.000
C3 0.0268(9) 0.0352(9) 0.0378(10) 0.000 0.0060(7) 0.000
C21 0.0287(9) 0.0335(9) 0.0355(10) 0.000 0.0023(7) 0.000
N4 0.0383(9) 0.0511(10) 0.0353(9) 0.000 0.0056(7) 0.000
C15 0.0381(10) 0.0337(9) 0.0293(9) 0.000 0.0053(7) 0.000
C20 0.0338(9) 0.0284(8) 0.0318(9) 0.000 0.0007(7) 0.000
C22 0.0342(10) 0.0213(8) 0.0324(9) 0.000 0.0023(7) 0.000
C18 0.0290(9) 0.0320(9) 0.0337(9) 0.000 0.0015(7) 0.000
C16 0.0355(9) 0.0300(8) 0.0325(9) 0.000 0.0016(7) 0.000
C14 0.0352(10) 0.0340(9) 0.0338(10) 0.000 0.0061(7) 0.000
C17 0.0353(10) 0.0239(8) 0.0326(9) 0.000 0.0026(7) 0.000

loop_
_atom_type_symbol
_atom_type_description
_atom_type_scat_dispersion_real
_atom_type_scat_dispersion_imag
_atom_type_scat_source
C C 0.0181 0.0091 'International Tables Vol C Tables 4.2.6.8 and 6.1.1.4'
H H 0.0000 0.0000 'International Tables Vol C Tables 4.2.6.8 and 6.1.1.4'
N N 0.0311 0.0180 'International Tables Vol C Tables 4.2.6.8 and 6.1.1.4'

loop_
_geom_angle_atom_site_label_1
_geom_angle_atom_site_label_2
_geom_angle_atom_site_label_3
_geom_angle
_geom_angle_site_symmetry_1
_geom_angle_site_symmetry_3
C9 C10 C6 121.34(16) . .
C9 C10 N1 120.60(16) . .
C6 C10 N1 118.06(15) . .
C10 N1 C12 112.86(9) . 4_565
C10 N1 C12 112.86(9) . .
C12 N1 C12 110.20(14) 4_565 .
N5 C24 C23 178.9(2) . .
C25 C23 C22 120.41(16) . .
C25 C23 C24 116.54(17) . .
C22 C23 C24 123.05(18) . .
N6 C25 C23 177.30(19) . .
C21 C19 C17 121.34(18) . .
C1 N2 C13 112.63(9) . .
C1 N2 C13 112.63(9) . 4_565
C13 N2 C13 110.78(14) . 4_565
C3 C4 C5 120.99(16) . .
C1 C2 C3 120.28(18) . .
C1 C6 C10 125.63(16) . .
C1 C6 C5 117.04(15) . .
C10 C6 C5 117.33(16) . .
C8 C7 C5 120.69(17) . .
C7 C5 C4 120.43(16) . .
C7 C5 C6 119.86(16) . .
C4 C5 C6 119.71(16) . .
C10 C9 C8 120.54(17) . .
C7 C8 C9 120.25(18) . .
C2 C1 C6 122.00(16) . .
C2 C1 N2 119.92(16) . .
C6 C1 N2 118.08(15) . .
C4 C3 C2 119.98(17) . .
C19 C21 C22 121.82(17) . .
N4 C15 C16 179.7(2) . .
C18 C20 C22 121.52(17) . .
C23 C22 C20 121.90(16) . .
C23 C22 C21 121.23(17) . .
C20 C22 C21 116.86(16) . .
C20 C18 C17 121.49(17) . .
C15 C16 C17 122.60(17) . .
C15 C16 C14 116.20(17) . .
C17 C16 C14 121.20(18) . .
N3 C14 C16 178.6(2) . .
C16 C17 C19 120.97(17) . .
C16 C17 C18 122.06(17) . .
C19 C17 C18 116.97(17) . .

loop_
_geom_bond_atom_site_label_1
_geom_bond_atom_site_label_2
_geom_bond_distance
_geom_bond_site_symmetry_2
C10 C9 1.363(3) .
C10 C6 1.428(2) .
C10 N1 1.465(2) .
N3 C14 1.156(3) .
N1 C12 1.4804(15) 4_565
N1 C12 1.4804(15) .
C24 N5 1.154(3) .
C24 C23 1.420(3) .
C23 C25 1.408(3) .
C23 C22 1.414(3) .
C25 N6 1.161(3) .
C19 C21 1.364(3) .
C19 C17 1.418(3) .
C13 N2 1.4850(15) .
N2 C1 1.474(2) .
N2 C13 1.4851(15) 4_565
C4 C3 1.362(3) .
C4 C5 1.416(2) .
C2 C1 1.364(3) .
C2 C3 1.413(3) .
C6 C1 1.420(2) .
C6 C5 1.434(2) .
C7 C8 1.367(3) .
C7 C5 1.411(3) .
C9 C8 1.412(3) .
C21 C22 1.420(3) .
N4 C15 1.161(3) .
C15 C16 1.412(3) .
C20 C18 1.369(3) .
C20 C22 1.414(3) .
C18 C17 1.420(3) .
C16 C17 1.417(3) .
C16 C14 1.420(3) .
